data_2241094
loop_
_publ_author_name
'Derbel, Amira'
'Mhiri, Tahar'
'Graia, Mohsen'

_publ_section_title
;
 Etude structurale et vibrationnelle d'un nouveau compos\'e complexe de
 cobalt: [Co(imidazole)~4~Cl]Cl
;
_journal_coeditor_code SU5189
_journal_issue 10
_journal_name_full 'Acta Crystallographica Section E'
_journal_page_first 1185
_journal_page_last 1189
_journal_paper_doi 10.1107/S2056989015015807
_journal_volume 71
_journal_year 2015
_chemical_formula_iupac '[Co Cl (C3 H4 N2)4]Cl'
_chemical_formula_moiety 'C12 H16 Cl Co N8 +, Cl -'
_chemical_formula_sum 'C12 H16 Cl2 Co N8'
_chemical_formula_weight 402.16
_chemical_name_systematic
;
Chloridotetrakis(1<i>H</i>-imidazole-\k<i>N</i>^3^)cobalt(II) chloride
;
_space_group_crystal_system monoclinic
_space_group_IT_number 14
_space_group_name_Hall '-P 2yn'
_space_group_name_H-M_alt 'P 1 21/n 1'
_symmetry_space_group_name_Hall '-P 2yn'
_symmetry_space_group_name_H-M 'P 1 21/n 1'
_atom_sites_solution_hydrogens geom
_audit_creation_method SHELXL-2013
_cell_angle_alpha 90
_cell_angle_beta 89.998(2)
_cell_angle_gamma 90
_cell_formula_units_Z 4
_cell_length_a 8.8665(3)
_cell_length_b 13.3043(6)
_cell_length_c 13.9154(5)
_cell_measurement_temperature 293(2)
_cell_volume 1641.50(11)
_computing_cell_refinement
;
SAINT (Bruker, 1998)
;
_computing_data_collection
;
SMART (Bruker, 1998)
;
_computing_data_reduction
;
SAINT (Bruker, 1998)
;
_computing_molecular_graphics
;
DIAMOND  (Brandenburg & Putz, 1999) et PLATON (Spek, 2009)
;
_computing_publication_material
;
WinGX (Farrugia, 2012) et PLATON (Spek, 2009)
;
_computing_structure_refinement
;
SHELXL2013 (Sheldrick, 2015)
;
_computing_structure_solution
;
SHELXS97 (Sheldrick, 2008)
;
_diffrn_ambient_temperature 293(2)
_diffrn_measured_fraction_theta_full 0.998
_diffrn_measured_fraction_theta_max 0.995
_diffrn_measurement_device_type 'Bruker SMART CCD area-detector'
_diffrn_measurement_method '\f and \w'
_diffrn_radiation_type MoK\a
_diffrn_radiation_wavelength 0.71073
_diffrn_reflns_av_R_equivalents 0.0227
_diffrn_reflns_limit_h_max 10
_diffrn_reflns_limit_h_min -10
_diffrn_reflns_limit_k_max 16
_diffrn_reflns_limit_k_min -16
_diffrn_reflns_limit_l_max 16
_diffrn_reflns_limit_l_min 0
_diffrn_reflns_number 2915
_diffrn_reflns_theta_full 25.242
_diffrn_reflns_theta_max 26.048
_diffrn_reflns_theta_min 2.118
_exptl_absorpt_coefficient_mu 1.382
_exptl_absorpt_correction_T_max 0.882
_exptl_absorpt_correction_T_min 0.840
_exptl_absorpt_correction_type multi-scan
_exptl_absorpt_process_details
;
(SADABS; Bruker, 1998)
;
_exptl_crystal_colour blue
_exptl_crystal_density_diffrn 1.627
_exptl_crystal_description prism
_exptl_crystal_F_000 820
_exptl_crystal_size_max 0.22
_exptl_crystal_size_mid 0.12
_exptl_crystal_size_min 0.10
_refine_diff_density_max 0.399
_refine_diff_density_min -0.292
_refine_ls_extinction_method none
_refine_ls_goodness_of_fit_ref 1.090
_refine_ls_hydrogen_treatment constr
_refine_ls_matrix_type full
_refine_ls_number_parameters 209
_refine_ls_number_reflns 2915
_refine_ls_number_restraints 0
_refine_ls_restrained_S_all 1.090
_refine_ls_R_factor_all 0.0305
_refine_ls_R_factor_gt 0.0272
_refine_ls_shift/su_max 0.000
_refine_ls_shift/su_mean 0.000
_refine_ls_structure_factor_coef Fsqd
_refine_ls_weighting_details 'w=1/[\s^2^(Fo^2^)+(0.0400P)^2^+0.4321P] where P=(Fo^2^+2Fc^2^)/3'
_refine_ls_weighting_scheme calc
_refine_ls_wR_factor_gt 0.0705
_refine_ls_wR_factor_ref 0.0719
_reflns_number_gt 2705
_reflns_number_total 2915
_reflns_threshold_expression 'I > 2\s(I)'
_cod_data_source_file su5189sup1.cif
_cod_data_source_block I
_cod_database_code 2241094
_shelx_space_group_comment
;
The symmetry employed for this shelxl refinement is uniquely defined
by the following loop, which should always be used as a source of
symmetry information in preference to the above space-group names.
They are only intended as comments.
;
_shelxl_version_number .2013

loop_
_space_group_symop_operation_xyz
'x, y, z'
'-x+1/2, y+1/2, -z+1/2'
'-x, -y, -z'
'x-1/2, -y-1/2, z-1/2'

loop_
_atom_site_type_symbol
_atom_site_label
_atom_site_fract_x
_atom_site_fract_y
_atom_site_fract_z
_atom_site_U_iso_or_equiv
_atom_site_adp_type
_atom_site_calc_flag
_atom_site_occupancy
Co Co1 0.81347(4) 0.21324(2) 0.37752(3) 0.01963(9) Uani d 1
Cl Cl1 1.05621(8) 0.10160(5) 0.37941(7) 0.03569(16) Uani d 1
Cl Cl2 1.44553(8) 0.40796(6) 0.37507(7) 0.03951(17) Uani d 1
N N1 0.9146(3) 0.34849(16) 0.3746(2) 0.0300(5) Uani d 1
C C1 1.0619(3) 0.3624(2) 0.3717(3) 0.0328(6) Uani d 1
H H1 1.1328 0.3109 0.3701 0.039 Uiso calc 1
N N2 1.0955(3) 0.45971(18) 0.3714(2) 0.0401(6) Uani d 1
H H2N 1.1848 0.4849 0.3702 0.048 Uiso calc 1
C C2 0.9645(3) 0.5127(2) 0.3734(3) 0.0435(7) Uani d 1
H H2 0.9539 0.5822 0.3737 0.052 Uiso calc 1
C C3 0.8525(3) 0.4432(2) 0.3748(3) 0.0385(7) Uani d 1
H H3 0.7498 0.4575 0.3757 0.046 Uiso calc 1
N N3 0.8045(4) 0.22115(18) 0.52089(16) 0.0319(6) Uani d 1
C C4 0.8591(4) 0.1555(3) 0.5825(2) 0.0344(9) Uani d 1
H H4 0.9140 0.0985 0.5658 0.041 Uiso calc 1
N N4 0.8246(4) 0.1822(2) 0.67242(18) 0.0415(7) Uani d 1
H H4N 0.8488 0.1499 0.7237 0.050 Uiso calc 1
C C5 0.7453(5) 0.2690(3) 0.6690(2) 0.0443(10) Uani d 1
H H5 0.7074 0.3049 0.7210 0.053 Uiso calc 1
C C6 0.7323(5) 0.2928(3) 0.5757(2) 0.0385(9) Uani d 1
H H6 0.6823 0.3489 0.5518 0.046 Uiso calc 1
N N5 0.8038(3) 0.21234(18) 0.23384(16) 0.0289(5) Uani d 1
C C7 0.8709(4) 0.1515(3) 0.1730(2) 0.0357(9) Uani d 1
H H7 0.9358 0.0996 0.1903 0.043 Uiso calc 1
N N6 0.8326(4) 0.1746(2) 0.08285(18) 0.0391(7) Uani d 1
H H6N 0.8641 0.1450 0.0317 0.047 Uiso calc 1
C C8 0.7344(5) 0.2537(3) 0.0865(2) 0.0417(9) Uani d 1
H H8 0.6885 0.2855 0.0346 0.050 Uiso calc 1
C C9 0.7177(5) 0.2762(2) 0.1793(2) 0.0363(9) Uani d 1
H H9 0.6569 0.3273 0.2033 0.044 Uiso calc 1
N N7 0.6433(3) 0.11427(17) 0.3800(2) 0.0308(5) Uani d 1
C C10 0.4975(3) 0.1353(2) 0.3745(3) 0.0391(7) Uani d 1
H H10 0.4577 0.1999 0.3716 0.047 Uiso calc 1
N N8 0.4150(3) 0.05047(19) 0.3737(3) 0.0429(6) Uani d 1
H H8N 0.3184 0.0467 0.3702 0.051 Uiso calc 1
C C11 0.5122(3) -0.0281(2) 0.3794(3) 0.0444(8) Uani d 1
H H11 0.4874 -0.0960 0.3805 0.053 Uiso calc 1
C C12 0.6517(3) 0.0117(2) 0.3829(3) 0.0396(7) Uani d 1
H H12 0.7406 -0.0252 0.3868 0.048 Uiso calc 1

loop_
_atom_site_aniso_label
_atom_site_aniso_U_11
_atom_site_aniso_U_22
_atom_site_aniso_U_33
_atom_site_aniso_U_12
_atom_site_aniso_U_13
_atom_site_aniso_U_23
Co1 0.02202(16) 0.02129(15) 0.01558(15) -0.00434(13) 0.00026(19) 0.00021(16)
Cl1 0.0317(3) 0.0368(4) 0.0385(4) 0.0067(3) -0.0006(5) 0.0032(4)
Cl2 0.0337(4) 0.0519(4) 0.0329(4) -0.0094(3) -0.0003(4) 0.0026(4)
N1 0.0318(11) 0.0291(11) 0.0291(11) -0.0025(9) -0.0009(15) 0.0017(13)
C1 0.0323(14) 0.0301(14) 0.0358(15) 0.0003(12) 0.003(2) 0.0029(15)
N2 0.0310(12) 0.0395(14) 0.0497(15) -0.0106(10) 0.0006(17) -0.0032(16)
C2 0.0406(16) 0.0286(14) 0.061(2) -0.0019(12) -0.001(2) -0.0037(19)
C3 0.0309(15) 0.0322(14) 0.0524(17) 0.0003(11) 0.001(2) 0.0010(19)
N3 0.0340(15) 0.0350(14) 0.0268(12) -0.0055(12) -0.0009(13) 0.0024(10)
C4 0.034(2) 0.0409(19) 0.0287(15) -0.0006(16) -0.0017(14) 0.0023(14)
N4 0.0365(18) 0.0619(19) 0.0260(13) 0.0002(18) -0.0022(15) 0.0070(13)
C5 0.047(2) 0.056(2) 0.0303(17) 0.0025(19) 0.0028(17) -0.0074(15)
C6 0.038(2) 0.0402(19) 0.0370(17) 0.0080(16) 0.0019(15) -0.0027(14)
N5 0.0284(14) 0.0297(13) 0.0288(12) -0.0031(11) 0.0009(12) 0.0008(10)
C7 0.037(2) 0.0356(18) 0.0345(17) -0.0011(16) -0.0030(15) -0.0038(14)
N6 0.0409(18) 0.0505(17) 0.0259(13) -0.0045(16) 0.0028(13) -0.0086(12)
C8 0.052(3) 0.0434(18) 0.0302(15) -0.0002(17) -0.0072(16) 0.0062(14)
C9 0.040(2) 0.0346(18) 0.0339(16) 0.0012(15) -0.0026(16) 0.0025(12)
N7 0.0311(12) 0.0318(12) 0.0294(12) -0.0015(9) 0.0022(15) -0.0004(12)
C10 0.0381(16) 0.0370(16) 0.0422(17) 0.0018(12) -0.001(2) 0.0020(18)
N8 0.0277(12) 0.0532(15) 0.0477(15) -0.0080(11) 0.0006(19) -0.0023(18)
C11 0.0469(17) 0.0321(16) 0.054(2) -0.0125(13) 0.004(2) -0.0006(19)
C12 0.0359(15) 0.0316(14) 0.0513(18) 0.0029(12) -0.001(2) -0.0004(16)

loop_
_atom_type_symbol
_atom_type_description
_atom_type_scat_dispersion_real
_atom_type_scat_dispersion_imag
_atom_type_scat_source
C C 0.0033 0.0016 'International Tables Vol C Tables 4.2.6.8 and 6.1.1.4'
H H 0.0000 0.0000 'International Tables Vol C Tables 4.2.6.8 and 6.1.1.4'
N N 0.0061 0.0033 'International Tables Vol C Tables 4.2.6.8 and 6.1.1.4'
Cl Cl 0.1484 0.1585 'International Tables Vol C Tables 4.2.6.8 and 6.1.1.4'
Co Co 0.3494 0.9721 'International Tables Vol C Tables 4.2.6.8 and 6.1.1.4'

loop_
_geom_angle_atom_site_label_1
_geom_angle_atom_site_label_2
_geom_angle_atom_site_label_3
_geom_angle
_geom_angle_publ_flag
N3 Co1 N5 174.57(9) y
N3 Co1 N7 89.27(12) y
N5 Co1 N7 88.92(11) y
N3 Co1 N1 89.46(11) y
N5 Co1 N1 90.26(11) y
N7 Co1 N1 157.60(9) y
N3 Co1 Cl1 93.01(9) y
N5 Co1 Cl1 92.40(8) y
N7 Co1 Cl1 104.28(7) y
N1 Co1 Cl1 98.13(7) y
C1 N1 C3 105.5(2) ?
C1 N1 Co1 124.59(18) ?
C3 N1 Co1 129.90(19) ?
N1 C1 N2 111.0(3) ?
N1 C1 H1 124.5 ?
N2 C1 H1 124.5 ?
C1 N2 C2 108.3(2) ?
C1 N2 H2N 125.8 ?
C2 N2 H2N 125.8 ?
C3 C2 N2 105.8(2) ?
C3 C2 H2 127.1 ?
N2 C2 H2 127.1 ?
C2 C3 N1 109.3(3) ?
C2 C3 H3 125.3 ?
N1 C3 H3 125.3 ?
C4 N3 C6 105.6(3) ?
C4 N3 Co1 126.9(2) ?
C6 N3 Co1 127.4(2) ?
N3 C4 N4 110.4(3) ?
N3 C4 H4 124.8 ?
N4 C4 H4 124.8 ?
C4 N4 C5 108.3(3) ?
C4 N4 H4N 125.9 ?
C5 N4 H4N 125.9 ?
C6 C5 N4 106.3(3) ?
C6 C5 H5 126.9 ?
N4 C5 H5 126.9 ?
C5 C6 N3 109.4(3) ?
C5 C6 H6 125.3 ?
N3 C6 H6 125.3 ?
C7 N5 C9 106.1(3) ?
C7 N5 Co1 128.9(2) ?
C9 N5 Co1 125.0(2) ?
N5 C7 N6 110.4(3) ?
N5 C7 H7 124.8 ?
N6 C7 H7 124.8 ?
C7 N6 C8 107.8(3) ?
C7 N6 H6N 126.1 ?
C8 N6 H6N 126.1 ?
C9 C8 N6 106.2(3) ?
C9 C8 H8 126.9 ?
N6 C8 H8 126.9 ?
C8 C9 N5 109.6(3) ?
C8 C9 H9 125.2 ?
N5 C9 H9 125.2 ?
C10 N7 C12 105.4(3) ?
C10 N7 Co1 126.5(2) ?
C12 N7 Co1 128.0(2) ?
N7 C10 N8 110.7(3) ?
N7 C10 H10 124.6 ?
N8 C10 H10 124.6 ?
C10 N8 C11 107.5(2) ?
C10 N8 H8N 126.2 ?
C11 N8 H8N 126.2 ?
C12 C11 N8 106.4(3) ?
C12 C11 H11 126.8 ?
N8 C11 H11 126.8 ?
C11 C12 N7 109.9(3) ?
C11 C12 H12 125.0 ?
N7 C12 H12 125.0 ?

loop_
_geom_bond_atom_site_label_1
_geom_bond_atom_site_label_2
_geom_bond_distance
_geom_bond_publ_flag
Co1 N3 1.999(2) y
Co1 N5 2.001(2) y
Co1 N7 2.003(2) y
Co1 N1 2.011(2) y
Co1 Cl1 2.6151(7) y
N1 C1 1.319(4) .
N1 C3 1.375(3) .
C1 N2 1.328(4) .
C1 H1 0.9300 ?
N2 C2 1.358(4) .
N2 H2N 0.8600 ?
C2 C3 1.357(4) .
C2 H2 0.9300 ?
C3 H3 0.9300 ?
N3 C4 1.316(4) .
N3 C6 1.379(4) .
C4 N4 1.336(4) .
C4 H4 0.9300 ?
N4 C5 1.352(5) .
N4 H4N 0.8600 ?
C5 C6 1.341(5) .
C5 H5 0.9300 ?
C6 H6 0.9300 ?
N5 C7 1.314(4) .
N5 C9 1.372(4) .
C7 N6 1.336(4) .
C7 H7 0.9300 ?
N6 C8 1.367(5) .
N6 H6N 0.8600 ?
C8 C9 1.334(4) .
C8 H8 0.9300 ?
C9 H9 0.9300 ?
N7 C10 1.324(4) .
N7 C12 1.368(4) .
C10 N8 1.345(4) .
C10 H10 0.9300 ?
N8 C11 1.357(4) .
N8 H8N 0.8600 ?
C11 C12 1.346(4) .
C11 H11 0.9300 ?
C12 H12 0.9300 ?

loop_
_geom_hbond_atom_site_label_D
_geom_hbond_atom_site_label_H
_geom_hbond_atom_site_label_A
_geom_hbond_site_symmetry_A
_geom_hbond_distance_DH
_geom_hbond_distance_HA
_geom_hbond_distance_DA
_geom_hbond_angle_DHA
N2 H2N Cl2 . 0.86 2.53 3.180(3) 133
N4 H4N Cl2 4_566 0.86 2.40 3.247(3) 168
N6 H6N Cl2 4_565 0.86 2.40 3.251(3) 169
N8 H8N Cl1 1_455 0.86 2.44 3.254(3) 158
C3 H3 Cl2 1_455 0.93 2.78 3.639(3) 154
C4 H4 Cl1 3_756 0.93 2.78 3.541(4) 140
C10 H10 Cl2 1_455 0.93 2.77 3.657(3) 160
C2 H2 Im3 2_655 0.93 2.815 3.526(3) 134

loop_
_geom_torsion_atom_site_label_1
_geom_torsion_atom_site_label_2
_geom_torsion_atom_site_label_3
_geom_torsion_atom_site_label_4
_geom_torsion
C3 N1 C1 N2 0.9(5)
Co1 N1 C1 N2 -179.3(2)
N1 C1 N2 C2 -0.5(5)
C1 N2 C2 C3 -0.1(5)
N2 C2 C3 N1 0.6(5)
C1 N1 C3 C2 -0.9(5)
Co1 N1 C3 C2 179.3(3)
C6 N3 C4 N4 0.1(4)
Co1 N3 C4 N4 -176.3(3)
N3 C4 N4 C5 -0.4(5)
C4 N4 C5 C6 0.5(5)
N4 C5 C6 N3 -0.4(5)
C4 N3 C6 C5 0.2(5)
Co1 N3 C6 C5 176.6(3)
C9 N5 C7 N6 0.7(4)
Co1 N5 C7 N6 178.6(2)
N5 C7 N6 C8 -0.7(5)
C7 N6 C8 C9 0.4(5)
N6 C8 C9 N5 0.0(5)
C7 N5 C9 C8 -0.4(5)
Co1 N5 C9 C8 -178.4(3)
C12 N7 C10 N8 -0.1(5)
Co1 N7 C10 N8 177.0(2)
N7 C10 N8 C11 0.3(5)
C10 N8 C11 C12 -0.4(5)
N8 C11 C12 N7 0.3(5)
C10 N7 C12 C11 -0.1(5)
Co1 N7 C12 C11 -177.2(3)

_cod_database_fobs_code 2241094
